data_4315251
loop_
_publ_author_name
'Elena V. Mutseneck'
'Susanne Bieller'
'Michael Bolte'
'Hans-Wolfram Lerner'
'Matthias Wagner'

_publ_section_title
;
 Fourth Generation Scorpionates: Coordination Behavior of a New Class of
 Conformationally Flexible Mixed-Donor (Pyrazol-1-yl)borates
;
_journal_name_full 'Inorganic Chemistry'
_journal_page_first 3540
_journal_page_last 3552
_journal_paper_doi 10.1021/ic100104t
_journal_volume 49
_journal_year 2010
_chemical_formula_sum 'C46 H43 B4 Cl3 Co2 N14 O2'
_chemical_formula_weight 1091.39
_chemical_name_systematic ?
_space_group_IT_number 62
_symmetry_cell_setting orthorhombic
_symmetry_space_group_name_Hall '-P 2ac 2n'
_symmetry_space_group_name_H-M 'P n m a'
_atom_sites_solution_hydrogens geom
_atom_sites_solution_primary direct
_atom_sites_solution_secondary difmap
_audit_creation_method SHELXL-97
_cell_angle_alpha 90.00
_cell_angle_beta 90.00
_cell_angle_gamma 90.00
_cell_formula_units_Z 4
_cell_length_a 15.5454(10)
_cell_length_b 26.4582(11)
_cell_length_c 14.0764(7)
_cell_measurement_reflns_used 23415
_cell_measurement_temperature 173(2)
_cell_measurement_theta_max 26.2
_cell_measurement_theta_min 2.5
_cell_volume 5789.7(5)
_computing_cell_refinement 'X-Area (Stoe & Cie, 2001)'
_computing_data_collection 'X-Area (Stoe & Cie, 2001)'
_computing_data_reduction 'X-Area (Stoe & Cie, 2001)'
_computing_molecular_graphics 'XP in SHELXTL-Plus (Sheldrick, 1991)'
_computing_publication_material SHELXL97
_computing_structure_refinement 'SHELXL97 (Sheldrick, 1997) '
_computing_structure_solution 'SHELXS97 (Sheldrick, 1990) '
_diffrn_ambient_temperature 173(2)
_diffrn_measured_fraction_theta_full 0.998
_diffrn_measured_fraction_theta_max 0.987
_diffrn_measurement_device_type 'STOE IPDS II two-circle-diffractometer'
_diffrn_measurement_method \w
_diffrn_radiation_monochromator graphite
_diffrn_radiation_source 'fine-focus sealed tube'
_diffrn_radiation_type MoK\a
_diffrn_radiation_wavelength 0.71073
_diffrn_reflns_av_R_equivalents 0.0614
_diffrn_reflns_av_sigmaI/netI 0.0388
_diffrn_reflns_limit_h_max 18
_diffrn_reflns_limit_h_min -19
_diffrn_reflns_limit_k_max 32
_diffrn_reflns_limit_k_min -32
_diffrn_reflns_limit_l_max 14
_diffrn_reflns_limit_l_min -17
_diffrn_reflns_number 34015
_diffrn_reflns_theta_full 25.00
_diffrn_reflns_theta_max 26.00
_diffrn_reflns_theta_min 2.49
_diffrn_standards_number 0
_exptl_absorpt_coefficient_mu 0.758
_exptl_absorpt_correction_T_max 0.8101
_exptl_absorpt_correction_T_min 0.7615
_exptl_absorpt_correction_type multi-scan
_exptl_absorpt_process_details 'MULABS (Spek, 2003; Blessing, 1995)'
_exptl_crystal_colour violet
_exptl_crystal_density_diffrn 1.252
_exptl_crystal_density_method 'not measured'
_exptl_crystal_description block
_exptl_crystal_F_000 2232
_exptl_crystal_size_max 0.38
_exptl_crystal_size_mid 0.36
_exptl_crystal_size_min 0.29
_refine_diff_density_max 1.712
_refine_diff_density_min -0.926
_refine_diff_density_rms 0.095
_refine_ls_extinction_method none
_refine_ls_goodness_of_fit_ref 1.014
_refine_ls_hydrogen_treatment mixed
_refine_ls_matrix_type full
_refine_ls_number_parameters 328
_refine_ls_number_reflns 5751
_refine_ls_number_restraints 6
_refine_ls_restrained_S_all 1.018
_refine_ls_R_factor_all 0.0699
_refine_ls_R_factor_gt 0.0523
_refine_ls_shift/su_max 0.001
_refine_ls_shift/su_mean 0.000
_refine_ls_structure_factor_coef Fsqd
_refine_ls_weighting_details 'calc w=1/[\s^2^(Fo^2^)+(0.1143P)^2^+0.0000P] where P=(Fo^2^+2Fc^2^)/3'
_refine_ls_weighting_scheme calc
_refine_ls_wR_factor_gt 0.1537
_refine_ls_wR_factor_ref 0.1633
_reflns_number_gt 4199
_reflns_number_total 5751
_reflns_threshold_expression I>2\s(I)
_cod_data_source_file ic100104t_si_002_11.cif
_cod_data_source_block wa815
_cod_depositor_comments
;
The following automatic conversions were performed:

'_symmetry_cell_setting' value 'Orthorhombic' changed to
'orthorhombic' according to the built-in table from CIF Core
dictionary named 'cif_core.dic' version 2.4.1 from 2010-06-29.

Automatic conversion script
Id: cif_fix_values 1646 2011-03-28 12:23:43Z adriana 
;
_cod_database_code 4315251

loop_
_symmetry_equiv_pos_as_xyz
'x, y, z'
'-x+1/2, -y, z+1/2'
'-x, y+1/2, -z'
'x+1/2, -y+1/2, -z+1/2'
'-x, -y, -z'
'x-1/2, y, -z-1/2'
'x, -y-1/2, z'
'-x-1/2, y-1/2, z-1/2'

loop_
_atom_site_label
_atom_site_type_symbol
_atom_site_fract_x
_atom_site_fract_y
_atom_site_fract_z
_atom_site_U_iso_or_equiv
_atom_site_adp_type
_atom_site_occupancy
_atom_site_symmetry_multiplicity
_atom_site_calc_flag
_atom_site_refinement_flags
_atom_site_disorder_assembly
_atom_site_disorder_group
Co1 Co 0.16197(2) 0.682174(14) 0.62481(3) 0.02088(15) Uani 1 1 d . . .
Cl1 Cl 0.05935(6) 0.7500 0.62967(8) 0.0284(2) Uani 1 2 d S . .
O1 O 0.24146(12) 0.61111(7) 0.61864(13) 0.0213(4) Uani 1 1 d . . .
B1 B 0.2349(2) 0.58436(12) 0.5291(2) 0.0243(7) Uani 1 1 d . . .
B2 B 0.2351(2) 0.58007(12) 0.7041(2) 0.0224(6) Uani 1 1 d . . .
N1 N 0.26866(15) 0.72394(9) 0.62323(17) 0.0251(5) Uani 1 1 d . . .
C2 C 0.35071(19) 0.70873(12) 0.6144(2) 0.0336(8) Uani 1 1 d . . .
H2 H 0.3692 0.6745 0.6127 0.040 Uiso 1 1 calc R . .
C3 C 0.4040(3) 0.7500 0.6082(4) 0.0413(12) Uani 1 2 d S . .
H3 H 0.4647 0.7500 0.6011 0.050 Uiso 1 2 calc SR . .
N11 N 0.16112(17) 0.60903(10) 0.46909(18) 0.0319(6) Uani 1 1 d . . .
N12 N 0.12364(15) 0.65264(9) 0.50079(17) 0.0266(5) Uani 1 1 d . . .
C13 C 0.0653(2) 0.66662(14) 0.4356(2) 0.0433(9) Uani 1 1 d . . .
H13 H 0.0296 0.6957 0.4395 0.052 Uiso 1 1 calc R . .
C14 C 0.0653(4) 0.63186(19) 0.3618(3) 0.0757(17) Uani 1 1 d . . .
H14 H 0.0303 0.6323 0.3065 0.091 Uiso 1 1 calc R . .
C15 C 0.1264(3) 0.59680(18) 0.3852(3) 0.0677(15) Uani 1 1 d . . .
H15 H 0.1417 0.5683 0.3478 0.081 Uiso 1 1 calc R . .
N21 N 0.16088(15) 0.60214(9) 0.76691(17) 0.0241(5) Uani 1 1 d . . .
N22 N 0.11996(15) 0.64564(9) 0.73990(17) 0.0243(5) Uani 1 1 d . . .
C23 C 0.0599(2) 0.65476(12) 0.8052(2) 0.0325(7) Uani 1 1 d . . .
H23 H 0.0218 0.6828 0.8041 0.039 Uiso 1 1 calc R . .
C24 C 0.0605(2) 0.61793(14) 0.8747(2) 0.0410(8) Uani 1 1 d . . .
H24 H 0.0239 0.6154 0.9286 0.049 Uiso 1 1 calc R . .
C25 C 0.1261(2) 0.58571(13) 0.8484(2) 0.0360(7) Uani 1 1 d . . .
H25 H 0.1438 0.5565 0.8825 0.043 Uiso 1 1 calc R . .
N31 N 0.20406(15) 0.52994(9) 0.56368(17) 0.0260(5) Uani 1 1 d . . .
N32 N 0.20408(15) 0.52785(9) 0.65979(17) 0.0239(5) Uani 1 1 d . . .
C33 C 0.1805(2) 0.48106(11) 0.6863(3) 0.0339(7) Uani 1 1 d . . .
H33 H 0.1756 0.4693 0.7499 0.041 Uiso 1 1 calc R . .
C34 C 0.1645(2) 0.45253(13) 0.6044(3) 0.0401(8) Uani 1 1 d . . .
H34 H 0.1465 0.4182 0.6013 0.048 Uiso 1 1 calc R . .
C35 C 0.1802(2) 0.48464(12) 0.5291(2) 0.0340(7) Uani 1 1 d . . .
H35 H 0.1751 0.4762 0.4637 0.041 Uiso 1 1 calc R . .
C41 C 0.3220(2) 0.58135(12) 0.4665(2) 0.0290(7) Uani 1 1 d . . .
C42 C 0.3482(3) 0.62344(14) 0.4145(3) 0.0523(11) Uani 1 1 d . . .
H42 H 0.3119 0.6523 0.4126 0.063 Uiso 1 1 calc R . .
C43 C 0.4257(3) 0.62455(17) 0.3654(3) 0.0661(14) Uani 1 1 d . . .
H43 H 0.4425 0.6542 0.3322 0.079 Uiso 1 1 calc R . .
C44 C 0.4786(3) 0.58206(16) 0.3652(3) 0.0488(9) Uani 1 1 d . . .
H44 H 0.5313 0.5824 0.3312 0.059 Uiso 1 1 calc R . .
C45 C 0.4541(2) 0.54003(13) 0.4140(2) 0.0342(7) Uani 1 1 d . . .
H45 H 0.4893 0.5107 0.4133 0.041 Uiso 1 1 calc R . .
C46 C 0.37686(19) 0.54009(12) 0.4652(2) 0.0299(7) Uani 1 1 d . . .
H46 H 0.3615 0.5108 0.5004 0.036 Uiso 1 1 calc R . .
C51 C 0.32123(18) 0.57334(11) 0.7656(2) 0.0260(6) Uani 1 1 d . . .
C52 C 0.37796(19) 0.53284(12) 0.7546(2) 0.0324(7) Uani 1 1 d . . .
H52 H 0.3641 0.5066 0.7111 0.039 Uiso 1 1 calc R . .
C53 C 0.4550(2) 0.52992(14) 0.8061(3) 0.0412(8) Uani 1 1 d . . .
H53 H 0.4925 0.5020 0.7973 0.049 Uiso 1 1 calc R . .
C54 C 0.4761(2) 0.56751(15) 0.8695(3) 0.0431(9) Uani 1 1 d . . .
H54 H 0.5279 0.5653 0.9051 0.052 Uiso 1 1 calc R . .
C55 C 0.4224(2) 0.60809(15) 0.8813(3) 0.0448(9) Uani 1 1 d . . .
H55 H 0.4378 0.6342 0.9244 0.054 Uiso 1 1 calc R . .
C56 C 0.3457(2) 0.61131(13) 0.8308(3) 0.0361(8) Uani 1 1 d . . .
H56 H 0.3090 0.6396 0.8403 0.043 Uiso 1 1 calc R . .
C1L C 0.3326(9) 0.7500 0.8924(12) 0.149(5) Uani 1 2 d S . .
H1L1 H 0.3587 0.7806 0.8638 0.179 Uiso 0.50 1 calc PR . .
H1L2 H 0.3587 0.7194 0.8638 0.179 Uiso 0.50 1 calc PR . .
Cl2 Cl 0.2266(6) 0.7500 0.8812(8) 0.460(8) Uani 1 2 d S . .
Cl3 Cl 0.3419(14) 0.7500 1.0126(15) 0.865(19) Uani 1 2 d SU . .

loop_
_atom_site_aniso_label
_atom_site_aniso_U_11
_atom_site_aniso_U_22
_atom_site_aniso_U_33
_atom_site_aniso_U_23
_atom_site_aniso_U_13
_atom_site_aniso_U_12
Co1 0.0216(2) 0.0171(2) 0.0240(2) -0.00076(14) 0.00014(15) -0.00092(14)
Cl1 0.0228(5) 0.0189(5) 0.0437(6) 0.000 0.0014(4) 0.000
O1 0.0236(10) 0.0185(10) 0.0219(10) -0.0008(7) 0.0007(8) 0.0004(7)
B1 0.0295(17) 0.0199(15) 0.0235(16) -0.0025(13) 0.0001(13) 0.0024(13)
B2 0.0229(16) 0.0179(15) 0.0264(16) 0.0003(13) 0.0011(12) -0.0003(12)
N1 0.0227(12) 0.0181(12) 0.0344(14) -0.0009(10) -0.0011(10) 0.0011(10)
C2 0.0218(15) 0.0217(15) 0.057(2) -0.0016(14) -0.0026(13) 0.0037(12)
C3 0.023(2) 0.029(2) 0.072(4) 0.000 0.000(2) 0.000
N11 0.0382(15) 0.0309(14) 0.0267(13) -0.0090(11) -0.0046(11) 0.0093(11)
N12 0.0300(13) 0.0216(12) 0.0283(13) -0.0016(10) -0.0001(10) 0.0047(10)
C13 0.050(2) 0.043(2) 0.0370(19) -0.0058(16) -0.0176(16) 0.0150(17)
C14 0.107(4) 0.074(3) 0.045(2) -0.027(2) -0.046(3) 0.047(3)
C15 0.096(4) 0.063(3) 0.044(2) -0.029(2) -0.036(2) 0.041(3)
N21 0.0258(12) 0.0223(12) 0.0243(12) 0.0012(10) 0.0030(10) 0.0014(10)
N22 0.0242(12) 0.0209(12) 0.0277(12) -0.0016(10) 0.0023(10) 0.0026(10)
C23 0.0340(16) 0.0304(17) 0.0330(16) -0.0021(13) 0.0121(13) 0.0068(13)
C24 0.046(2) 0.042(2) 0.0350(18) 0.0058(15) 0.0195(15) 0.0069(16)
C25 0.0420(18) 0.0348(17) 0.0311(17) 0.0095(14) 0.0067(14) 0.0047(15)
N31 0.0258(13) 0.0226(13) 0.0295(13) -0.0038(10) 0.0020(10) 0.0009(10)
N32 0.0256(12) 0.0201(12) 0.0260(12) -0.0004(10) 0.0000(10) 0.0004(9)
C33 0.0349(17) 0.0218(15) 0.0449(19) 0.0031(13) 0.0007(14) -0.0029(13)
C34 0.045(2) 0.0223(16) 0.053(2) -0.0034(15) 0.0046(16) -0.0072(14)
C35 0.0341(17) 0.0289(17) 0.0391(18) -0.0104(14) 0.0012(13) -0.0033(14)
C41 0.0355(17) 0.0260(15) 0.0254(14) -0.0028(12) 0.0061(12) 0.0007(13)
C42 0.068(3) 0.0310(19) 0.058(2) 0.0098(18) 0.031(2) 0.0131(18)
C43 0.084(3) 0.042(2) 0.073(3) 0.016(2) 0.049(3) 0.005(2)
C44 0.047(2) 0.056(2) 0.044(2) 0.0013(18) 0.0220(17) 0.0009(18)
C45 0.0303(16) 0.0419(19) 0.0304(16) -0.0016(14) 0.0065(13) 0.0043(14)
C46 0.0309(16) 0.0323(16) 0.0264(15) -0.0004(13) 0.0004(12) 0.0016(13)
C51 0.0262(15) 0.0260(15) 0.0259(15) 0.0062(12) 0.0009(12) -0.0006(12)
C52 0.0269(16) 0.0361(17) 0.0341(16) 0.0022(14) 0.0044(13) 0.0050(13)
C53 0.0264(16) 0.051(2) 0.047(2) 0.0079(17) -0.0002(14) 0.0098(15)
C54 0.0266(16) 0.058(2) 0.045(2) 0.0152(17) -0.0079(15) -0.0073(16)
C55 0.040(2) 0.047(2) 0.047(2) 0.0002(17) -0.0125(16) -0.0134(16)
C56 0.0340(17) 0.0302(17) 0.0440(19) 0.0000(15) -0.0088(14) -0.0015(13)
C1L 0.134(11) 0.095(9) 0.218(17) 0.000 -0.017(9) 0.000
Cl2 0.237(9) 0.64(2) 0.503(19) 0.000 -0.086(8) 0.000
Cl3 0.77(3) 1.42(6) 0.40(2) 0.000 0.04(2) 0.000

loop_
_atom_type_symbol
_atom_type_description
_atom_type_scat_dispersion_real
_atom_type_scat_dispersion_imag
_atom_type_scat_source
C C 0.0033 0.0016 'International Tables Vol C Tables 4.2.6.8 and 6.1.1.4'
H H 0.0000 0.0000 'International Tables Vol C Tables 4.2.6.8 and 6.1.1.4'
B B 0.0013 0.0007 'International Tables Vol C Tables 4.2.6.8 and 6.1.1.4'
Cl Cl 0.1484 0.1585 'International Tables Vol C Tables 4.2.6.8 and 6.1.1.4'
Co Co 0.3494 0.9721 'International Tables Vol C Tables 4.2.6.8 and 6.1.1.4'
N N 0.0061 0.0033 'International Tables Vol C Tables 4.2.6.8 and 6.1.1.4'
O O 0.0106 0.0060 'International Tables Vol C Tables 4.2.6.8 and 6.1.1.4'

loop_
_geom_angle_atom_site_label_1
_geom_angle_atom_site_label_2
_geom_angle_atom_site_label_3
_geom_angle
_geom_angle_site_symmetry_1
_geom_angle_site_symmetry_3
_geom_angle_publ_flag
N1 Co1 N22 123.35(10) . . ?
N1 Co1 N12 117.00(10) . . ?
N22 Co1 N12 114.90(10) . . ?
N1 Co1 O1 90.34(8) . . ?
N22 Co1 O1 78.85(8) . . ?
N12 Co1 O1 78.68(8) . . ?
N1 Co1 Cl1 97.98(7) . . ?
N22 Co1 Cl1 96.97(7) . . ?
N12 Co1 Cl1 96.82(7) . . ?
O1 Co1 Cl1 171.66(5) . . ?
Co1 Cl1 Co1 96.67(4) 7_575 . ?
B1 O1 B2 115.9(2) . . ?
B1 O1 Co1 113.75(16) . . ?
B2 O1 Co1 113.61(16) . . ?
O1 B1 N11 108.5(2) . . ?
O1 B1 N31 101.4(2) . . ?
N11 B1 N31 108.7(2) . . ?
O1 B1 C41 116.0(3) . . ?
N11 B1 C41 109.8(2) . . ?
N31 B1 C41 111.9(2) . . ?
O1 B2 N21 107.8(2) . . ?
O1 B2 N32 100.7(2) . . ?
N21 B2 N32 108.8(2) . . ?
O1 B2 C51 116.8(2) . . ?
N21 B2 C51 110.6(2) . . ?
N32 B2 C51 111.6(2) . . ?
C2 N1 N1 107.43(17) . 7_575 ?
C2 N1 Co1 128.7(2) . . ?
N1 N1 Co1 123.67(7) 7_575 . ?
N1 C2 C3 109.9(3) . . ?
N1 C2 H2 125.1 . . ?
C3 C2 H2 125.1 . . ?
C2 C3 C2 105.4(4) 7_575 . ?
C2 C3 H3 127.3 7_575 . ?
C2 C3 H3 127.3 . . ?
C15 N11 N12 108.7(3) . . ?
C15 N11 B1 132.1(3) . . ?
N12 N11 B1 119.2(2) . . ?
C13 N12 N11 107.3(3) . . ?
C13 N12 Co1 133.6(2) . . ?
N11 N12 Co1 119.14(18) . . ?
N12 C13 C14 109.2(3) . . ?
N12 C13 H13 125.4 . . ?
C14 C13 H13 125.4 . . ?
C15 C14 C13 105.6(3) . . ?
C15 C14 H14 127.2 . . ?
C13 C14 H14 127.2 . . ?
N11 C15 C14 109.2(3) . . ?
N11 C15 H15 125.4 . . ?
C14 C15 H15 125.4 . . ?
C25 N21 N22 108.8(2) . . ?
C25 N21 B2 131.2(3) . . ?
N22 N21 B2 119.9(2) . . ?
C23 N22 N21 106.6(2) . . ?
C23 N22 Co1 134.6(2) . . ?
N21 N22 Co1 118.71(17) . . ?
N22 C23 C24 110.9(3) . . ?
N22 C23 H23 124.5 . . ?
C24 C23 H23 124.5 . . ?
C25 C24 C23 104.4(3) . . ?
C25 C24 H24 127.8 . . ?
C23 C24 H24 127.8 . . ?
N21 C25 C24 109.1(3) . . ?
N21 C25 H25 125.4 . . ?
C24 C25 H25 125.4 . . ?
C35 N31 N32 109.0(2) . . ?
C35 N31 B1 141.0(3) . . ?
N32 N31 B1 110.0(2) . . ?
C33 N32 N31 108.4(2) . . ?
C33 N32 B2 140.7(3) . . ?
N31 N32 B2 110.9(2) . . ?
N32 C33 C34 108.4(3) . . ?
N32 C33 H33 125.8 . . ?
C34 C33 H33 125.8 . . ?
C35 C34 C33 105.6(3) . . ?
C35 C34 H34 127.2 . . ?
C33 C34 H34 127.2 . . ?
N31 C35 C34 108.6(3) . . ?
N31 C35 H35 125.7 . . ?
C34 C35 H35 125.7 . . ?
C46 C41 C42 116.3(3) . . ?
C46 C41 B1 124.1(3) . . ?
C42 C41 B1 119.4(3) . . ?
C43 C42 C41 122.1(4) . . ?
C43 C42 H42 118.9 . . ?
C41 C42 H42 118.9 . . ?
C42 C43 C44 119.7(4) . . ?
C42 C43 H43 120.1 . . ?
C44 C43 H43 120.1 . . ?
C45 C44 C43 119.5(3) . . ?
C45 C44 H44 120.2 . . ?
C43 C44 H44 120.2 . . ?
C44 C45 C46 119.9(3) . . ?
C44 C45 H45 120.0 . . ?
C46 C45 H45 120.0 . . ?
C41 C46 C45 122.4(3) . . ?
C41 C46 H46 118.8 . . ?
C45 C46 H46 118.8 . . ?
C52 C51 C56 116.6(3) . . ?
C52 C51 B2 123.5(3) . . ?
C56 C51 B2 119.7(3) . . ?
C51 C52 C53 121.6(3) . . ?
C51 C52 H52 119.2 . . ?
C53 C52 H52 119.2 . . ?
C54 C53 C52 120.0(3) . . ?
C54 C53 H53 120.0 . . ?
C52 C53 H53 120.0 . . ?
C55 C54 C53 120.0(3) . . ?
C55 C54 H54 120.0 . . ?
C53 C54 H54 120.0 . . ?
C54 C55 C56 120.5(3) . . ?
C54 C55 H55 119.7 . . ?
C56 C55 H55 119.7 . . ?
C55 C56 C51 121.3(3) . . ?
C55 C56 H56 119.4 . . ?
C51 C56 H56 119.4 . . ?
Cl2 C1L Cl3 100.3(11) . . ?
Cl2 C1L H1L1 111.7 . . ?
Cl3 C1L H1L1 111.7 . . ?
Cl2 C1L H1L2 111.7 . . ?
Cl3 C1L H1L2 111.7 . . ?
H1L1 C1L H1L2 109.5 . . ?

loop_
_geom_bond_atom_site_label_1
_geom_bond_atom_site_label_2
_geom_bond_distance
_geom_bond_site_symmetry_2
_geom_bond_publ_flag
Co1 N1 1.993(2) . ?
Co1 N22 1.996(2) . ?
Co1 N12 2.003(2) . ?
Co1 O1 2.2515(19) . ?
Co1 Cl1 2.4021(7) . ?
Cl1 Co1 2.4021(7) 7_575 ?
O1 B1 1.449(4) . ?
O1 B2 1.460(4) . ?
B1 N11 1.567(4) . ?
B1 N31 1.593(4) . ?
B1 C41 1.618(4) . ?
B2 N21 1.566(4) . ?
B2 N32 1.591(4) . ?
B2 C51 1.605(4) . ?
N1 C2 1.343(4) . ?
N1 N1 1.379(5) 7_575 ?
C2 C3 1.373(4) . ?
C2 H2 0.9500 . ?
C3 C2 1.373(4) 7_575 ?
C3 H3 0.9500 . ?
N11 C15 1.338(4) . ?
N11 N12 1.367(3) . ?
N12 C13 1.342(4) . ?
C13 C14 1.388(5) . ?
C13 H13 0.9500 . ?
C14 C15 1.367(6) . ?
C14 H14 0.9500 . ?
C15 H15 0.9500 . ?
N21 C25 1.340(4) . ?
N21 N22 1.369(3) . ?
N22 C23 1.331(4) . ?
C23 C24 1.382(5) . ?
C23 H23 0.9500 . ?
C24 C25 1.380(5) . ?
C24 H24 0.9500 . ?
C25 H25 0.9500 . ?
N31 C35 1.346(4) . ?
N31 N32 1.354(3) . ?
N32 C33 1.344(4) . ?
C33 C34 1.400(5) . ?
C33 H33 0.9500 . ?
C34 C35 1.381(5) . ?
C34 H34 0.9500 . ?
C35 H35 0.9500 . ?
C41 C46 1.385(4) . ?
C41 C42 1.393(5) . ?
C42 C43 1.390(6) . ?
C42 H42 0.9500 . ?
C43 C44 1.393(6) . ?
C43 H43 0.9500 . ?
C44 C45 1.362(5) . ?
C44 H44 0.9500 . ?
C45 C46 1.400(4) . ?
C45 H45 0.9500 . ?
C46 H46 0.9500 . ?
C51 C52 1.396(4) . ?
C51 C56 1.413(4) . ?
C52 C53 1.402(4) . ?
C52 H52 0.9500 . ?
C53 C54 1.376(5) . ?
C53 H53 0.9500 . ?
C54 C55 1.370(6) . ?
C54 H54 0.9500 . ?
C55 C56 1.392(5) . ?
C55 H55 0.9500 . ?
C56 H56 0.9500 . ?
C1L Cl2 1.656(14) . ?
C1L Cl3 1.699(19) . ?
C1L H1L1 0.9900 . ?
C1L H1L2 0.9900 . ?

loop_
_geom_torsion_atom_site_label_1
_geom_torsion_atom_site_label_2
_geom_torsion_atom_site_label_3
_geom_torsion_atom_site_label_4
_geom_torsion
_geom_torsion_site_symmetry_1
_geom_torsion_site_symmetry_2
_geom_torsion_site_symmetry_3
_geom_torsion_site_symmetry_4
_geom_torsion_publ_flag
N1 Co1 Cl1 Co1 1.42(8) . . . 7_575 ?
N22 Co1 Cl1 Co1 126.61(7) . . . 7_575 ?
N12 Co1 Cl1 Co1 -117.17(8) . . . 7_575 ?
O1 Co1 Cl1 Co1 -174.0(4) . . . 7_575 ?
N1 Co1 O1 B1 -110.31(19) . . . . ?
N22 Co1 O1 B1 125.69(19) . . . . ?
N12 Co1 O1 B1 7.19(19) . . . . ?
Cl1 Co1 O1 B1 65.2(4) . . . . ?
N1 Co1 O1 B2 114.18(18) . . . . ?
N22 Co1 O1 B2 -9.82(18) . . . . ?
N12 Co1 O1 B2 -128.31(19) . . . . ?
Cl1 Co1 O1 B2 -70.3(4) . . . . ?
B2 O1 B1 N11 125.1(3) . . . . ?
Co1 O1 B1 N11 -9.3(3) . . . . ?
B2 O1 B1 N31 10.7(3) . . . . ?
Co1 O1 B1 N31 -123.74(17) . . . . ?
B2 O1 B1 C41 -110.8(3) . . . . ?
Co1 O1 B1 C41 114.8(2) . . . . ?
B1 O1 B2 N21 -124.7(2) . . . . ?
Co1 O1 B2 N21 9.8(3) . . . . ?
B1 O1 B2 N32 -10.8(3) . . . . ?
Co1 O1 B2 N32 123.72(16) . . . . ?
B1 O1 B2 C51 110.2(3) . . . . ?
Co1 O1 B2 C51 -115.3(2) . . . . ?
N22 Co1 N1 C2 80.9(3) . . . . ?
N12 Co1 N1 C2 -73.4(3) . . . . ?
O1 Co1 N1 C2 4.1(3) . . . . ?
Cl1 Co1 N1 C2 -175.3(3) . . . . ?
N22 Co1 N1 N1 -104.95(10) . . . 7_575 ?
N12 Co1 N1 N1 100.75(9) . . . 7_575 ?
O1 Co1 N1 N1 178.21(6) . . . 7_575 ?
Cl1 Co1 N1 N1 -1.13(6) . . . 7_575 ?
N1 N1 C2 C3 -0.3(4) 7_575 . . . ?
Co1 N1 C2 C3 174.6(3) . . . . ?
N1 C2 C3 C2 0.5(6) . . . 7_575 ?
O1 B1 N11 C15 -175.4(4) . . . . ?
N31 B1 N11 C15 -66.0(5) . . . . ?
C41 B1 N11 C15 56.8(5) . . . . ?
O1 B1 N11 N12 7.7(4) . . . . ?
N31 B1 N11 N12 117.2(3) . . . . ?
C41 B1 N11 N12 -120.0(3) . . . . ?
C15 N11 N12 C13 0.4(4) . . . . ?
B1 N11 N12 C13 177.9(3) . . . . ?
C15 N11 N12 Co1 -179.4(3) . . . . ?
B1 N11 N12 Co1 -1.8(4) . . . . ?
N1 Co1 N12 C13 -97.9(3) . . . . ?
N22 Co1 N12 C13 105.6(3) . . . . ?
O1 Co1 N12 C13 177.5(3) . . . . ?
Cl1 Co1 N12 C13 4.7(3) . . . . ?
N1 Co1 N12 N11 81.8(2) . . . . ?
N22 Co1 N12 N11 -74.7(2) . . . . ?
O1 Co1 N12 N11 -2.8(2) . . . . ?
Cl1 Co1 N12 N11 -175.7(2) . . . . ?
N11 N12 C13 C14 0.0(5) . . . . ?
Co1 N12 C13 C14 179.7(3) . . . . ?
N12 C13 C14 C15 -0.4(6) . . . . ?
N12 N11 C15 C14 -0.6(6) . . . . ?
B1 N11 C15 C14 -177.7(4) . . . . ?
C13 C14 C15 N11 0.6(7) . . . . ?
O1 B2 N21 C25 175.2(3) . . . . ?
N32 B2 N21 C25 66.8(4) . . . . ?
C51 B2 N21 C25 -56.1(4) . . . . ?
O1 B2 N21 N22 -4.6(3) . . . . ?
N32 B2 N21 N22 -112.9(3) . . . . ?
C51 B2 N21 N22 124.2(3) . . . . ?
C25 N21 N22 C23 -0.7(3) . . . . ?
B2 N21 N22 C23 179.1(3) . . . . ?
C25 N21 N22 Co1 176.2(2) . . . . ?
B2 N21 N22 Co1 -4.0(3) . . . . ?
N1 Co1 N22 C23 100.1(3) . . . . ?
N12 Co1 N22 C23 -105.1(3) . . . . ?
O1 Co1 N22 C23 -176.9(3) . . . . ?
Cl1 Co1 N22 C23 -4.2(3) . . . . ?
N1 Co1 N22 N21 -75.7(2) . . . . ?
N12 Co1 N22 N21 79.1(2) . . . . ?
O1 Co1 N22 N21 7.30(19) . . . . ?
Cl1 Co1 N22 N21 179.99(19) . . . . ?
N21 N22 C23 C24 -0.1(4) . . . . ?
Co1 N22 C23 C24 -176.3(2) . . . . ?
N22 C23 C24 C25 0.8(4) . . . . ?
N22 N21 C25 C24 1.2(4) . . . . ?
B2 N21 C25 C24 -178.6(3) . . . . ?
C23 C24 C25 N21 -1.2(4) . . . . ?
O1 B1 N31 C35 176.7(3) . . . . ?
N11 B1 N31 C35 62.5(5) . . . . ?
C41 B1 N31 C35 -59.0(5) . . . . ?
O1 B1 N31 N32 -5.9(3) . . . . ?
N11 B1 N31 N32 -120.1(2) . . . . ?
C41 B1 N31 N32 118.4(3) . . . . ?
C35 N31 N32 C33 0.2(3) . . . . ?
B1 N31 N32 C33 -178.0(2) . . . . ?
C35 N31 N32 B2 178.0(2) . . . . ?
B1 N31 N32 B2 -0.3(3) . . . . ?
O1 B2 N32 C33 -177.1(3) . . . . ?
N21 B2 N32 C33 -64.0(4) . . . . ?
C51 B2 N32 C33 58.3(5) . . . . ?
O1 B2 N32 N31 6.2(3) . . . . ?
N21 B2 N32 N31 119.4(2) . . . . ?
C51 B2 N32 N31 -118.4(2) . . . . ?
N31 N32 C33 C34 -0.3(3) . . . . ?
B2 N32 C33 C34 -177.1(3) . . . . ?
N32 C33 C34 C35 0.3(4) . . . . ?
N32 N31 C35 C34 0.0(3) . . . . ?
B1 N31 C35 C34 177.4(3) . . . . ?
C33 C34 C35 N31 -0.2(4) . . . . ?
O1 B1 C41 C46 98.2(3) . . . . ?
N11 B1 C41 C46 -138.3(3) . . . . ?
N31 B1 C41 C46 -17.4(4) . . . . ?
O1 B1 C41 C42 -77.5(4) . . . . ?
N11 B1 C41 C42 46.0(4) . . . . ?
N31 B1 C41 C42 166.9(3) . . . . ?
C46 C41 C42 C43 -1.2(6) . . . . ?
B1 C41 C42 C43 174.9(4) . . . . ?
C41 C42 C43 C44 1.9(8) . . . . ?
C42 C43 C44 C45 -0.7(7) . . . . ?
C43 C44 C45 C46 -1.1(6) . . . . ?
C42 C41 C46 C45 -0.7(5) . . . . ?
B1 C41 C46 C45 -176.5(3) . . . . ?
C44 C45 C46 C41 1.8(5) . . . . ?
O1 B2 C51 C52 -93.7(3) . . . . ?
N21 B2 C51 C52 142.6(3) . . . . ?
N32 B2 C51 C52 21.3(4) . . . . ?
O1 B2 C51 C56 82.1(3) . . . . ?
N21 B2 C51 C56 -41.6(4) . . . . ?
N32 B2 C51 C56 -162.8(3) . . . . ?
C56 C51 C52 C53 0.4(5) . . . . ?
B2 C51 C52 C53 176.4(3) . . . . ?
C51 C52 C53 C54 0.0(5) . . . . ?
C52 C53 C54 C55 -0.8(5) . . . . ?
C53 C54 C55 C56 1.1(6) . . . . ?
C54 C55 C56 C51 -0.5(6) . . . . ?
C52 C51 C56 C55 -0.2(5) . . . . ?
B2 C51 C56 C55 -176.3(3) . . . . ?
